data_8105487
loop_
_publ_author_name
'Hanifa, Bibi'
'Sirajuddin, Muhammad'
'Lo, Kong Mun'
'Tiekink, Edward R.T.'

_publ_section_title
;
 Crystal structure of 4-[(4-methoxy-2-nitrophenyl)carbamoyl]butanoic acid,
 C12H14N2O6
;
_journal_issue 6
_journal_name_full 'Zeitschrift f\"ur Kristallographie - New Crystal Structures'
_journal_page_first 1435
_journal_page_last 1437
_journal_paper_doi 10.1515/ncrs-2020-0350
_journal_volume 235
_journal_year 2020
_chemical_formula_moiety 'C12 H14 N2 O6'
_chemical_formula_sum 'C12 H14 N2 O6'
_chemical_formula_weight 282.25
_space_group_crystal_system triclinic
_space_group_IT_number 2
_space_group_name_Hall '-P 1'
_space_group_name_H-M_alt 'P -1'
_atom_sites_solution_hydrogens mixed
_atom_sites_solution_primary direct
_atom_sites_solution_secondary difmap
_audit_creation_method SHELXL-2018/3
_cell_angle_alpha 76.135(5)
_cell_angle_beta 82.693(6)
_cell_angle_gamma 87.379(7)
_cell_formula_units_Z 2
_cell_length_a 4.8835(4)
_cell_length_b 9.2111(7)
_cell_length_c 14.6655(7)
_cell_measurement_reflns_used 5658
_cell_measurement_temperature 293(1)
_cell_measurement_theta_max 76.3260
_cell_measurement_theta_min 4.9240
_cell_volume 635.19(8)
_computing_cell_refinement 'CrysAlisPro [1]'
_computing_data_collection 'CrysAlisPro [1]'
_computing_data_reduction 'CrysAlisPro [1]'
_computing_molecular_graphics 'ORTEP-3 for Windows [4]'
_computing_publication_material 'SHELXL-2018/3 [3]'
_computing_structure_refinement 'SHELXL-2018/3 [3]'
_computing_structure_solution 'SHELXT 2014/5 [2]'
_diffrn_ambient_temperature 293(1)
_diffrn_detector_area_resol_mean 5.2558
_diffrn_measured_fraction_theta_full 1.000
_diffrn_measured_fraction_theta_max 1.000
_diffrn_measurement_device_type 'XtaLAB Synergy, Dualflex, AtlasS2'
_diffrn_measurement_method '\w scans'
_diffrn_radiation_type CuK\a
_diffrn_radiation_wavelength 1.54184
_diffrn_reflns_av_R_equivalents 0.0408
_diffrn_reflns_av_unetI/netI 0.0192
_diffrn_reflns_Laue_measured_fraction_full 1.000
_diffrn_reflns_Laue_measured_fraction_max 1.000
_diffrn_reflns_limit_h_max 5
_diffrn_reflns_limit_h_min -5
_diffrn_reflns_limit_k_max 10
_diffrn_reflns_limit_k_min -10
_diffrn_reflns_limit_l_max 17
_diffrn_reflns_limit_l_min -17
_diffrn_reflns_number 14803
_diffrn_reflns_point_group_measured_fraction_full 1.000
_diffrn_reflns_point_group_measured_fraction_max 1.000
_diffrn_reflns_theta_full 67.077
_diffrn_reflns_theta_max 67.077
_diffrn_reflns_theta_min 3.126
_diffrn_source 'micro-focus sealed X-ray tube'
_exptl_absorpt_coefficient_mu 1.026
_exptl_absorpt_correction_T_max 1.000
_exptl_absorpt_correction_T_min 0.758
_exptl_absorpt_correction_type gaussian
_exptl_absorpt_process_details 'CrysAlisPro [1]'
_exptl_crystal_colour pale-yellow
_exptl_crystal_density_diffrn 1.476
_exptl_crystal_description prism
_exptl_crystal_F_000 296
_exptl_crystal_size_max 0.131
_exptl_crystal_size_mid 0.091
_exptl_crystal_size_min 0.058
_refine_diff_density_max 0.255
_refine_diff_density_min -0.222
_refine_diff_density_rms 0.049
_refine_ls_extinction_coef .
_refine_ls_extinction_method none
_refine_ls_goodness_of_fit_ref 1.043
_refine_ls_hydrogen_treatment mixed
_refine_ls_matrix_type full
_refine_ls_number_parameters 188
_refine_ls_number_reflns 2267
_refine_ls_number_restraints 2
_refine_ls_restrained_S_all 1.043
_refine_ls_R_factor_all 0.0507
_refine_ls_R_factor_gt 0.0449
_refine_ls_shift/su_max 0.000
_refine_ls_shift/su_mean 0.000
_refine_ls_structure_factor_coef Fsqd
_refine_ls_weighting_details 'w=1/[\s^2^(Fo^2^)+(0.0744P)^2^+0.1557P] where P=(Fo^2^+2Fc^2^)/3'
_refine_ls_weighting_scheme calc
_refine_ls_wR_factor_gt 0.1229
_refine_ls_wR_factor_ref 0.1297
_reflns_Friedel_coverage 0.000
_reflns_Friedel_fraction_full .
_reflns_Friedel_fraction_max .
_reflns_number_gt 1969
_reflns_number_total 2267
_reflns_threshold_expression 'I > 2\s(I)'
_cod_data_source_file suppl_ncrs-2020-0350_suppl.cif
_cod_data_source_block shelx
_cod_database_code 8105487
_shelx_shelxl_version_number 2018/3
_shelx_space_group_comment
;
The symmetry employed for this shelxl refinement is uniquely defined
by the following loop, which should always be used as a source of
symmetry information in preference to the above space-group names.
They are only intended as comments.
;
_shelx_estimated_absorpt_t_min 0.877
_shelx_estimated_absorpt_t_max 0.943

loop_
_space_group_symop_operation_xyz
'x, y, z'
'-x, -y, -z'

loop_
_atom_site_label
_atom_site_type_symbol
_atom_site_fract_x
_atom_site_fract_y
_atom_site_fract_z
_atom_site_U_iso_or_equiv
_atom_site_adp_type
_atom_site_occupancy
_atom_site_site_symmetry_order
_atom_site_calc_flag
_atom_site_refinement_flags_posn
_atom_site_refinement_flags_adp
_atom_site_refinement_flags_occupancy
_atom_site_disorder_assembly
_atom_site_disorder_group
O1 O 0.7000(3) 0.57969(19) 0.05405(9) 0.0749(5) Uani 1 1 d D . . . .
H1O H 0.799(6) 0.583(4) 0.0032(14) 0.112 Uiso 1 1 d D U . . .
O2 O 0.9970(3) 0.40397(17) 0.11252(9) 0.0626(4) Uani 1 1 d . . . . .
O3 O 0.8601(3) 0.19436(18) 0.47437(9) 0.0675(5) Uani 1 1 d . . . . .
O4 O 0.4971(3) -0.15120(16) 0.90826(9) 0.0632(4) Uani 1 1 d . . . . .
O5 O 0.0053(3) 0.33983(16) 0.63309(9) 0.0645(4) Uani 1 1 d . . . . .
O6 O -0.0987(3) 0.27358(19) 0.78196(10) 0.0795(5) Uani 1 1 d . . . . .
N1 N 0.4247(3) 0.21163(18) 0.54797(10) 0.0495(4) Uani 1 1 d D . . . .
H1N H 0.269(3) 0.257(2) 0.5398(15) 0.059 Uiso 1 1 d D U . . .
N2 N 0.0423(3) 0.25956(16) 0.70976(10) 0.0469(4) Uani 1 1 d . . . . .
C1 C 0.7882(4) 0.4784(2) 0.12275(11) 0.0461(4) Uani 1 1 d . . . . .
C2 C 0.6057(4) 0.4619(2) 0.21419(11) 0.0474(4) Uani 1 1 d . . . . .
H2A H 0.430617 0.421954 0.207848 0.057 Uiso 1 1 calc R U . . .
H2B H 0.569303 0.560231 0.226627 0.057 Uiso 1 1 calc R U . . .
C3 C 0.7239(3) 0.3617(2) 0.29818(11) 0.0444(4) Uani 1 1 d . . . . .
H3A H 0.761780 0.263015 0.286435 0.053 Uiso 1 1 calc R U . . .
H3B H 0.896825 0.402060 0.306255 0.053 Uiso 1 1 calc R U . . .
C4 C 0.5254(4) 0.3489(2) 0.38768(11) 0.0481(4) Uani 1 1 d . . . . .
H4A H 0.495603 0.447298 0.400506 0.058 Uiso 1 1 calc R U . . .
H4B H 0.349208 0.314741 0.377520 0.058 Uiso 1 1 calc R U . . .
C5 C 0.6247(3) 0.2434(2) 0.47306(11) 0.0436(4) Uani 1 1 d . . . . .
C6 C 0.4441(3) 0.12560(19) 0.63937(11) 0.0410(4) Uani 1 1 d . . . . .
C7 C 0.6483(3) 0.0134(2) 0.65813(12) 0.0442(4) Uani 1 1 d . . . . .
H7 H 0.777368 -0.001931 0.608823 0.053 Uiso 1 1 calc R U . . .
C8 C 0.6613(3) -0.0740(2) 0.74762(12) 0.0461(4) Uani 1 1 d . . . . .
H8 H 0.800277 -0.146443 0.757922 0.055 Uiso 1 1 calc R U . . .
C9 C 0.4703(4) -0.0561(2) 0.82317(12) 0.0456(4) Uani 1 1 d . . . . .
C10 C 0.2700(3) 0.0538(2) 0.80762(11) 0.0448(4) Uani 1 1 d . . . . .
H10 H 0.141883 0.067954 0.857474 0.054 Uiso 1 1 calc R U . . .
C11 C 0.2592(3) 0.14377(18) 0.71717(11) 0.0401(4) Uani 1 1 d . . . . .
C12 C 0.2814(5) -0.1490(3) 0.98342(14) 0.0693(6) Uani 1 1 d . . . . .
H12A H 0.280685 -0.054918 1.000853 0.104 Uiso 1 1 calc R U . . .
H12B H 0.311520 -0.228699 1.037008 0.104 Uiso 1 1 calc R U . . .
H12C H 0.106920 -0.161791 0.962920 0.104 Uiso 1 1 calc R U . . .

loop_
_atom_site_aniso_label
_atom_site_aniso_U_11
_atom_site_aniso_U_22
_atom_site_aniso_U_33
_atom_site_aniso_U_23
_atom_site_aniso_U_13
_atom_site_aniso_U_12
O1 0.0760(10) 0.0920(11) 0.0361(7) 0.0130(7) 0.0028(6) 0.0369(8)
O2 0.0560(8) 0.0826(10) 0.0375(6) -0.0001(6) 0.0017(5) 0.0255(7)
O3 0.0401(7) 0.0997(11) 0.0452(7) 0.0116(7) 0.0000(5) 0.0148(7)
O4 0.0673(9) 0.0709(9) 0.0362(6) 0.0073(6) 0.0031(6) 0.0267(7)
O5 0.0696(9) 0.0669(9) 0.0469(7) 0.0004(6) -0.0060(6) 0.0285(7)
O6 0.0829(11) 0.0863(11) 0.0525(8) -0.0042(7) 0.0154(7) 0.0430(9)
N1 0.0372(7) 0.0674(10) 0.0343(7) 0.0021(6) 0.0001(6) 0.0122(6)
N2 0.0452(8) 0.0470(8) 0.0433(8) -0.0048(6) -0.0012(6) 0.0097(6)
C1 0.0428(9) 0.0558(10) 0.0348(8) -0.0022(7) -0.0055(7) 0.0071(7)
C2 0.0413(9) 0.0584(10) 0.0357(9) -0.0014(7) -0.0015(7) 0.0089(7)
C3 0.0395(9) 0.0541(10) 0.0339(8) -0.0024(7) -0.0015(6) 0.0077(7)
C4 0.0428(9) 0.0585(10) 0.0356(9) -0.0014(7) -0.0003(7) 0.0104(7)
C5 0.0372(8) 0.0539(10) 0.0357(8) -0.0049(7) -0.0020(6) 0.0039(7)
C6 0.0357(8) 0.0487(9) 0.0353(8) -0.0048(7) -0.0028(6) 0.0018(7)
C7 0.0378(8) 0.0528(10) 0.0377(8) -0.0072(7) 0.0022(6) 0.0064(7)
C8 0.0419(9) 0.0484(9) 0.0434(9) -0.0050(7) -0.0019(7) 0.0090(7)
C9 0.0458(9) 0.0491(9) 0.0366(8) -0.0024(7) -0.0026(7) 0.0073(7)
C10 0.0437(9) 0.0505(10) 0.0357(8) -0.0062(7) 0.0014(6) 0.0079(7)
C11 0.0353(8) 0.0426(9) 0.0391(8) -0.0059(7) -0.0019(6) 0.0050(6)
C12 0.0770(14) 0.0741(14) 0.0404(10) 0.0054(9) 0.0095(9) 0.0223(11)

loop_
_atom_type_symbol
_atom_type_description
_atom_type_scat_dispersion_real
_atom_type_scat_dispersion_imag
_atom_type_scat_source
C C 0.0181 0.0091 'International Tables Vol C Tables 4.2.6.8 and 6.1.1.4'
H H 0.0000 0.0000 'International Tables Vol C Tables 4.2.6.8 and 6.1.1.4'
N N 0.0311 0.0180 'International Tables Vol C Tables 4.2.6.8 and 6.1.1.4'
O O 0.0492 0.0322 'International Tables Vol C Tables 4.2.6.8 and 6.1.1.4'

loop_
_geom_angle_atom_site_label_1
_geom_angle_atom_site_label_2
_geom_angle_atom_site_label_3
_geom_angle
_geom_angle_site_symmetry_1
_geom_angle_site_symmetry_3
C1 O1 H1O 111(2) . .
C9 O4 C12 117.22(14) . .
C5 N1 C6 128.85(14) . .
C5 N1 H1N 115.7(15) . .
C6 N1 H1N 115.1(15) . .
O5 N2 O6 121.18(14) . .
O5 N2 C11 120.50(14) . .
O6 N2 C11 118.33(14) . .
O2 C1 O1 122.96(15) . .
O2 C1 C2 123.80(15) . .
O1 C1 C2 113.23(15) . .
C1 C2 C3 114.26(14) . .
C1 C2 H2A 108.7 . .
C3 C2 H2A 108.7 . .
C1 C2 H2B 108.7 . .
C3 C2 H2B 108.7 . .
H2A C2 H2B 107.6 . .
C4 C3 C2 111.06(13) . .
C4 C3 H3A 109.4 . .
C2 C3 H3A 109.4 . .
C4 C3 H3B 109.4 . .
C2 C3 H3B 109.4 . .
H3A C3 H3B 108.0 . .
C5 C4 C3 113.58(14) . .
C5 C4 H4A 108.8 . .
C3 C4 H4A 108.8 . .
C5 C4 H4B 108.8 . .
C3 C4 H4B 108.8 . .
H4A C4 H4B 107.7 . .
O3 C5 N1 124.12(15) . .
O3 C5 C4 123.16(15) . .
N1 C5 C4 112.71(14) . .
N1 C6 C11 122.19(15) . .
N1 C6 C7 121.65(15) . .
C11 C6 C7 116.15(14) . .
C8 C7 C6 121.45(15) . .
C8 C7 H7 119.3 . .
C6 C7 H7 119.3 . .
C7 C8 C9 121.16(15) . .
C7 C8 H8 119.4 . .
C9 C8 H8 119.4 . .
O4 C9 C10 124.64(15) . .
O4 C9 C8 116.43(14) . .
C10 C9 C8 118.93(15) . .
C9 C10 C11 119.89(15) . .
C9 C10 H10 120.1 . .
C11 C10 H10 120.1 . .
C10 C11 C6 122.38(15) . .
C10 C11 N2 114.99(14) . .
C6 C11 N2 122.62(14) . .
O4 C12 H12A 109.5 . .
O4 C12 H12B 109.5 . .
H12A C12 H12B 109.5 . .
O4 C12 H12C 109.5 . .
H12A C12 H12C 109.5 . .
H12B C12 H12C 109.5 . .

loop_
_geom_bond_atom_site_label_1
_geom_bond_atom_site_label_2
_geom_bond_distance
_geom_bond_site_symmetry_2
O1 C1 1.302(2) .
O1 H1O 0.830(10) .
O2 C1 1.216(2) .
O3 C5 1.216(2) .
O4 C9 1.360(2) .
O4 C12 1.428(2) .
O5 N2 1.2184(19) .
O6 N2 1.2180(19) .
N1 C5 1.359(2) .
N1 C6 1.396(2) .
N1 H1N 0.857(10) .
N2 C11 1.463(2) .
C1 C2 1.492(2) .
C2 C3 1.513(2) .
C2 H2A 0.9700 .
C2 H2B 0.9700 .
C3 C4 1.513(2) .
C3 H3A 0.9700 .
C3 H3B 0.9700 .
C4 C5 1.509(2) .
C4 H4A 0.9700 .
C4 H4B 0.9700 .
C6 C11 1.400(2) .
C6 C7 1.406(2) .
C7 C8 1.373(2) .
C7 H7 0.9300 .
C8 C9 1.391(2) .
C8 H8 0.9300 .
C9 C10 1.375(2) .
C10 C11 1.392(2) .
C10 H10 0.9300 .
C12 H12A 0.9600 .
C12 H12B 0.9600 .
C12 H12C 0.9600 .

loop_
_geom_torsion_atom_site_label_1
_geom_torsion_atom_site_label_2
_geom_torsion_atom_site_label_3
_geom_torsion_atom_site_label_4
_geom_torsion
_geom_torsion_site_symmetry_1
_geom_torsion_site_symmetry_2
_geom_torsion_site_symmetry_3
_geom_torsion_site_symmetry_4
O2 C1 C2 C3 9.2(3) . . . .
O1 C1 C2 C3 -171.53(17) . . . .
C1 C2 C3 C4 -179.14(16) . . . .
C2 C3 C4 C5 176.77(15) . . . .
C6 N1 C5 O3 2.7(3) . . . .
C6 N1 C5 C4 -176.31(17) . . . .
C3 C4 C5 O3 12.6(3) . . . .
C3 C4 C5 N1 -168.45(16) . . . .
C5 N1 C6 C11 156.71(18) . . . .
C5 N1 C6 C7 -24.5(3) . . . .
N1 C6 C7 C8 -177.97(16) . . . .
C11 C6 C7 C8 0.9(3) . . . .
C6 C7 C8 C9 0.8(3) . . . .
C12 O4 C9 C10 8.4(3) . . . .
C12 O4 C9 C8 -171.37(18) . . . .
C7 C8 C9 O4 178.21(16) . . . .
C7 C8 C9 C10 -1.6(3) . . . .
O4 C9 C10 C11 -179.12(17) . . . .
C8 C9 C10 C11 0.7(3) . . . .
C9 C10 C11 C6 1.1(3) . . . .
C9 C10 C11 N2 -178.33(16) . . . .
N1 C6 C11 C10 177.02(16) . . . .
C7 C6 C11 C10 -1.8(3) . . . .
N1 C6 C11 N2 -3.6(3) . . . .
C7 C6 C11 N2 177.54(15) . . . .
O5 N2 C11 C10 -176.34(16) . . . .
O6 N2 C11 C10 3.9(2) . . . .
O5 N2 C11 C6 4.3(3) . . . .
O6 N2 C11 C6 -175.50(18) . . . .
